data_7213627
loop_
_publ_author_name
'Ma, Ying-Zhao'
'Zhang, Li-Min'
'Peng, Guo'
'Zhao, Chong-Jian'
'Dong, Ruo-Ting'
'Yang, Cheng-Feng'
'Deng, Hong'

_publ_section_title
;
 A series of three-dimensional 3d--4f cyanide heterometallic coordination
 polymers: synthesis, crystal structure, photoluminescent and magnetic
 properties
;
_journal_issue 4
_journal_name_full CrystEngComm
_journal_page_first 667
_journal_paper_doi 10.1039/c3ce42025f
_journal_volume 16
_journal_year 2014
_chemical_formula_moiety 'C42 H31 Cu5 N10 O16 Tb2 '
_chemical_formula_sum 'C42 H31 Cu5 N10 O16 Tb2'
_chemical_formula_weight 1567.38
_chemical_name_systematic
; 
 ? 
;
_space_group_IT_number 14
_symmetry_cell_setting monoclinic
_symmetry_space_group_name_Hall '-P 2ybc'
_symmetry_space_group_name_H-M 'P 1 21/c 1'
_atom_sites_solution_hydrogens geom
_atom_sites_solution_primary direct
_atom_sites_solution_secondary difmap
_audit_creation_method SHELXL-97
_cell_angle_alpha 90.00
_cell_angle_beta 104.0690(10)
_cell_angle_gamma 90.00
_cell_formula_units_Z 4
_cell_length_a 17.8782(10)
_cell_length_b 30.7430(18)
_cell_length_c 9.0004(5)
_cell_measurement_reflns_used 8824
_cell_measurement_temperature 296(2)
_cell_measurement_theta_max 25.40
_cell_measurement_theta_min 1.35
_cell_volume 4798.5(5)
_computing_cell_refinement 'Apex2 (Bruker, 2005)'
_computing_data_collection 'Apex2 (Bruker, 2005)'
_computing_data_reduction 'Apex2 (Bruker, 2005)'
_computing_molecular_graphics 'SHELXTL 6.12'
_computing_publication_material 'SHELXTL 6.12'
_computing_structure_refinement 'SHELXTL 6.12'
_computing_structure_solution 'SHELXTL 6.12 (Bruker, 2000-2003)'
_diffrn_ambient_temperature 296(2)
_diffrn_measured_fraction_theta_full 0.999
_diffrn_measured_fraction_theta_max 0.999
_diffrn_measurement_device_type 'Bruker AXS SMART APEX CCD diffractometer'
_diffrn_measurement_method '\w scans'
_diffrn_radiation_monochromator graphite
_diffrn_radiation_source 'fine-focus sealed tube'
_diffrn_radiation_type MoK\a
_diffrn_radiation_wavelength 0.71073
_diffrn_reflns_av_R_equivalents 0.0521
_diffrn_reflns_av_sigmaI/netI 0.0373
_diffrn_reflns_limit_h_max 21
_diffrn_reflns_limit_h_min -21
_diffrn_reflns_limit_k_max 37
_diffrn_reflns_limit_k_min -37
_diffrn_reflns_limit_l_max 10
_diffrn_reflns_limit_l_min -10
_diffrn_reflns_number 46988
_diffrn_reflns_theta_full 25.40
_diffrn_reflns_theta_max 25.40
_diffrn_reflns_theta_min 1.35
_exptl_absorpt_coefficient_mu 5.161
_exptl_absorpt_correction_T_max 0.356
_exptl_absorpt_correction_T_min 0.301
_exptl_absorpt_correction_type multi-scan
_exptl_absorpt_process_details 'Apex2 (Bruker, 2005)'
_exptl_crystal_colour yellow
_exptl_crystal_density_diffrn 2.169
_exptl_crystal_density_method 'not measured'
_exptl_crystal_description platelike
_exptl_crystal_F_000 3024
_exptl_crystal_size_max 0.30
_exptl_crystal_size_mid 0.20
_exptl_crystal_size_min 0.20
_refine_diff_density_max 0.563
_refine_diff_density_min -0.614
_refine_diff_density_rms 0.108
_refine_ls_extinction_coef 0.00040(3)
_refine_ls_extinction_expression Fc^*^=kFc[1+0.001xFc^2^\l^3^/sin(2\q)]^-1/4^
_refine_ls_extinction_method SHELXL
_refine_ls_goodness_of_fit_ref 1.034
_refine_ls_hydrogen_treatment mixed
_refine_ls_matrix_type full
_refine_ls_number_parameters 706
_refine_ls_number_reflns 8824
_refine_ls_number_restraints 0
_refine_ls_restrained_S_all 1.034
_refine_ls_R_factor_all 0.0385
_refine_ls_R_factor_gt 0.0274
_refine_ls_shift/su_max 0.006
_refine_ls_shift/su_mean 0.000
_refine_ls_structure_factor_coef Fsqd
_refine_ls_weighting_details 'calc w=1/[\s^2^(Fo^2^)+(0.0216P)^2^+3.1128P] where P=(Fo^2^+2Fc^2^)/3'
_refine_ls_weighting_scheme calc
_refine_ls_wR_factor_gt 0.0539
_refine_ls_wR_factor_ref 0.0579
_reflns_number_gt 7228
_reflns_number_total 8824
_reflns_threshold_expression >2sigma(I)
_cod_data_source_file c3ce42025f.txt
_cod_data_source_block V-A
_cod_original_sg_symbol_H-M 'P 21/c'
_cod_database_code 7213627

loop_
_symmetry_equiv_pos_as_xyz
'x, y, z'
'-x, y+1/2, -z+1/2'
'-x, -y, -z'
'x, -y-1/2, z-1/2'

loop_
_atom_site_label
_atom_site_type_symbol
_atom_site_fract_x
_atom_site_fract_y
_atom_site_fract_z
_atom_site_U_iso_or_equiv
_atom_site_adp_type
_atom_site_occupancy
_atom_site_symmetry_multiplicity
_atom_site_calc_flag
_atom_site_refinement_flags
_atom_site_disorder_group
Cu2 Cu 0.97369(5) 0.45168(3) 1.46382(10) 0.0393(3) Uani 0.6633(16) 1 d P 1
Cu2B Cu 0.95711(11) 0.54286(6) 1.4748(2) 0.0450(7) Uani 0.3367(16) 1 d P 2
C11 C 0.8040(4) 0.4372(2) 1.4276(9) 0.0423(17) Uani 0.6633(16) 1 d P 1
H11 H 0.8220 0.4093 1.4563 0.051 Uiso 0.6633(16) 1 calc PR 1
C12 C 0.7285(5) 0.4451(2) 1.4140(9) 0.0367(17) Uani 0.6633(16) 1 d P 1
H12 H 0.6959 0.4230 1.4302 0.044 Uiso 0.6633(16) 1 calc PR 1
C13 C 0.6998(8) 0.4870(3) 1.3754(15) 0.022(2) Uani 0.6633(16) 1 d P 1
C14 C 0.7490(4) 0.5178(2) 1.3458(8) 0.0334(15) Uani 0.6633(16) 1 d P 1
H14 H 0.7319 0.5459 1.3170 0.040 Uiso 0.6633(16) 1 calc PR 1
C15 C 0.8260(6) 0.5061(3) 1.3602(13) 0.041(2) Uani 0.6633(16) 1 d P 1
H15 H 0.8591 0.5272 1.3386 0.049 Uiso 0.6633(16) 1 calc PR 1
N6 N 0.8553(3) 0.4670(2) 1.4025(7) 0.0353(15) Uani 0.6633(16) 1 d P 1
C11B C 0.8228(10) 0.4775(6) 1.416(2) 0.0423(17) Uani 0.3367(16) 1 d P 2
H11B H 0.8599 0.4564 1.4526 0.051 Uiso 0.3367(16) 1 calc PR 2
C12B C 0.7412(11) 0.4684(5) 1.401(2) 0.0367(17) Uani 0.3367(16) 1 d P 2
H12B H 0.7247 0.4406 1.4186 0.044 Uiso 0.3367(16) 1 calc PR 2
C13B C 0.6899(19) 0.5013(7) 1.360(3) 0.022(2) Uani 0.3367(16) 1 d P 2
C14B C 0.7133(8) 0.5404(4) 1.3065(16) 0.0334(15) Uani 0.3367(16) 1 d P 2
H14B H 0.6773 0.5616 1.2639 0.040 Uiso 0.3367(16) 1 calc PR 2
C15B C 0.7919(8) 0.5469(5) 1.3178(16) 0.041(2) Uani 0.3367(16) 1 d P 2
H15B H 0.8076 0.5730 1.2826 0.049 Uiso 0.3367(16) 1 calc PR 2
N6B N 0.8439(10) 0.5181(5) 1.376(2) 0.0353(15) Uani 0.3367(16) 1 d P 2
C1 C 1.0106(3) 0.49804(15) 1.1993(6) 0.0372(11) Uani 1 1 d . .
C2 C 0.9925(3) 0.59502(17) 1.3937(6) 0.0472(13) Uani 1 1 d . .
C3 C 0.9672(3) 0.73100(15) 1.2218(5) 0.0366(11) Uani 1 1 d . .
C4 C 0.9668(2) 0.63223(14) 0.9637(5) 0.0291(10) Uani 1 1 d . .
C5 C 0.8155(3) 0.48741(16) 0.9404(8) 0.0684(19) Uani 1 1 d . .
H5 H 0.8470 0.4630 0.9610 0.082 Uiso 1 1 calc R .
C6 C 0.7392(3) 0.48173(16) 0.8721(7) 0.0605(17) Uani 1 1 d . .
H6 H 0.7198 0.4539 0.8484 0.073 Uiso 1 1 calc R .
C7 C 0.6914(2) 0.51693(14) 0.8384(5) 0.0281(10) Uani 1 1 d . .
C8 C 0.7217(3) 0.55676(14) 0.8903(5) 0.0368(11) Uani 1 1 d . .
H8 H 0.6904 0.5813 0.8796 0.044 Uiso 1 1 calc R .
C9 C 0.7999(3) 0.55976(15) 0.9588(6) 0.0407(12) Uani 1 1 d . .
H9 H 0.8199 0.5870 0.9922 0.049 Uiso 1 1 calc R .
C10 C 0.6116(3) 0.51264(15) 0.7350(5) 0.0309(10) Uani 1 1 d . .
C17 C 0.1524(3) 0.63183(14) 0.2440(6) 0.0394(12) Uani 1 1 d . .
H17 H 0.1215 0.6076 0.2455 0.047 Uiso 1 1 calc R .
C18 C 0.2307(2) 0.62667(14) 0.2848(5) 0.0368(11) Uani 1 1 d . .
H18 H 0.2520 0.5996 0.3165 0.044 Uiso 1 1 calc R .
C19 C 0.2781(2) 0.66169(13) 0.2789(5) 0.0272(10) Uani 1 1 d . .
C20 C 0.2439(3) 0.70085(15) 0.2317(6) 0.0417(12) Uani 1 1 d . .
H20 H 0.2737 0.7251 0.2232 0.050 Uiso 1 1 calc R .
C21 C 0.1644(3) 0.70374(15) 0.1971(6) 0.0481(14) Uani 1 1 d . .
H21 H 0.1418 0.7307 0.1687 0.058 Uiso 1 1 calc R .
C22 C 0.3639(2) 0.65512(14) 0.3226(4) 0.0259(9) Uani 1 1 d . .
C23 C 0.7746(3) 0.68107(14) 0.9717(5) 0.0329(11) Uani 1 1 d . .
H23 H 0.8029 0.6644 1.0522 0.039 Uiso 1 1 calc R .
C24 C 0.6979(3) 0.68771(13) 0.9633(5) 0.0325(11) Uani 1 1 d . .
H24 H 0.6752 0.6753 1.0358 0.039 Uiso 1 1 calc R .
C25 C 0.6544(2) 0.71297(12) 0.8468(5) 0.0251(9) Uani 1 1 d . .
C26 C 0.6907(2) 0.72818(14) 0.7380(5) 0.0311(10) Uani 1 1 d . .
H26 H 0.6630 0.7438 0.6540 0.037 Uiso 1 1 calc R .
C27 C 0.7685(3) 0.72005(14) 0.7545(5) 0.0352(11) Uani 1 1 d . .
H27 H 0.7921 0.7311 0.6810 0.042 Uiso 1 1 calc R .
C28 C 0.5726(2) 0.72603(13) 0.8441(5) 0.0249(9) Uani 1 1 d . .
C29 C 0.8453(3) 0.66654(17) 0.4659(6) 0.0445(13) Uani 1 1 d . .
H29 H 0.8777 0.6852 0.4292 0.053 Uiso 1 1 calc R .
C30 C 0.7670(2) 0.66935(15) 0.4058(5) 0.0365(11) Uani 1 1 d . .
H30 H 0.7473 0.6894 0.3287 0.044 Uiso 1 1 calc R .
C31 C 0.7177(2) 0.64248(13) 0.4599(4) 0.0259(9) Uani 1 1 d . .
C32 C 0.7504(3) 0.61253(15) 0.5701(5) 0.0377(11) Uani 1 1 d . .
H32 H 0.7194 0.5932 0.6076 0.045 Uiso 1 1 calc R .
C33 C 0.8290(3) 0.61128(17) 0.6244(5) 0.0442(12) Uani 1 1 d . .
H33 H 0.8500 0.5908 0.6990 0.053 Uiso 1 1 calc R .
C34 C 0.6315(2) 0.64602(13) 0.3998(5) 0.0272(10) Uani 1 1 d . .
C35 C 0.1420(3) 0.62990(18) -0.1667(6) 0.0509(14) Uani 1 1 d . .
H35 H 0.1208 0.6123 -0.1034 0.061 Uiso 1 1 calc R .
C36 C 0.2202(3) 0.63629(17) -0.1288(5) 0.0474(13) Uani 1 1 d . .
H36 H 0.2506 0.6237 -0.0407 0.057 Uiso 1 1 calc R .
C37 C 0.2537(2) 0.66151(14) -0.2222(5) 0.0305(10) Uani 1 1 d . .
C38 C 0.2056(3) 0.67973(15) -0.3496(5) 0.0370(11) Uani 1 1 d . .
H38 H 0.2259 0.6969 -0.4155 0.044 Uiso 1 1 calc R .
C39 C 0.1276(3) 0.67255(16) -0.3793(6) 0.0430(12) Uani 1 1 d . .
H39 H 0.0961 0.6856 -0.4654 0.052 Uiso 1 1 calc R .
C40 C 0.3406(3) 0.66867(14) -0.1844(6) 0.0359(11) Uani 1 1 d . .
C41 C 0.5046(3) 0.59641(14) 0.0700(5) 0.0375(11) Uani 1 1 d . .
C42 C 0.4960(5) 0.55079(17) 0.0116(7) 0.104(3) Uani 1 1 d . .
H42A H 0.4480 0.5479 -0.0637 0.155 Uiso 1 1 calc R .
H42B H 0.4966 0.5312 0.0950 0.155 Uiso 1 1 calc R .
H42C H 0.5378 0.5439 -0.0340 0.155 Uiso 1 1 calc R .
Cu1 Cu 0.96780(3) 0.534681(18) 1.02255(7) 0.03930(15) Uani 1 1 d . .
Cu3 Cu 0.99942(3) 0.674670(18) 1.18396(7) 0.03607(14) Uani 1 1 d . .
Cu4 Cu 0.92980(3) 0.688006(17) 0.88873(7) 0.03573(14) Uani 1 1 d . .
Cu5 Cu 0.98601(4) 0.63716(3) 0.65180(8) 0.0631(2) Uani 1 1 d . .
Tb1 Tb 0.486261(11) 0.685581(6) 0.12188(2) 0.02082(6) Uani 1 1 d . .
Tb2 Tb 0.494537(11) 0.573844(6) 0.45374(2) 0.02312(6) Uani 1 1 d . .
N1 N 1.0133(2) 0.48368(14) 1.3156(5) 0.0451(10) Uani 1 1 d . .
N2 N 0.9865(2) 0.62503(13) 1.3172(4) 0.0392(10) Uani 1 1 d . .
N3 N 0.9538(2) 0.76343(13) 1.2746(5) 0.0445(10) Uani 1 1 d . .
N4 N 0.9770(2) 0.59574(12) 0.9766(4) 0.0318(9) Uani 1 1 d . .
N5 N 0.8472(2) 0.52655(12) 0.9794(4) 0.0403(10) Uani 1 1 d . .
N7 N 0.1183(2) 0.66987(12) 0.2022(4) 0.0346(9) Uani 1 1 d . .
N8 N 0.8113(2) 0.69726(11) 0.8702(4) 0.0316(9) Uani 1 1 d . .
N9 N 0.8766(2) 0.63780(13) 0.5758(4) 0.0372(9) Uani 1 1 d . .
N10 N 0.0943(2) 0.64772(14) -0.2905(5) 0.0436(10) Uani 1 1 d . .
O1 O 0.5842(2) 0.47506(11) 0.7151(4) 0.0534(10) Uani 1 1 d . .
O2 O 0.58195(17) 0.54674(11) 0.6733(3) 0.0410(8) Uani 1 1 d . .
O3 O 0.58257(19) 0.46441(12) 1.4143(4) 0.0553(10) Uani 1 1 d . .
O4 O 0.5886(2) 0.53445(11) 1.3623(4) 0.0602(11) Uani 1 1 d . .
O5 O 0.40688(16) 0.68524(9) 0.2938(3) 0.0280(7) Uani 1 1 d . .
O6 O 0.38714(16) 0.61991(10) 0.3849(3) 0.0362(8) Uani 1 1 d . .
O7 O 0.54682(17) 0.71327(10) 0.9511(3) 0.0400(8) Uani 1 1 d . .
O8 O 0.53838(18) 0.74975(10) 0.7380(4) 0.0439(9) Uani 1 1 d . .
O9 O 0.60723(17) 0.67028(10) 0.2874(4) 0.0448(9) Uani 1 1 d . .
O10 O 0.59145(17) 0.62507(10) 0.4702(3) 0.0351(7) Uani 1 1 d . .
O11 O 0.37635(17) 0.65872(10) -0.0510(4) 0.0412(8) Uani 1 1 d . .
O12 O 0.36798(19) 0.68344(12) -0.2884(4) 0.0553(10) Uani 1 1 d . .
O13 O 0.48370(17) 0.60616(9) 0.1916(3) 0.0296(7) Uani 1 1 d . .
O14 O 0.53119(19) 0.62432(10) -0.0029(3) 0.0399(8) Uani 1 1 d . .
O15W O 0.39819(17) 0.74753(9) 0.0242(3) 0.0370(8) Uani 1 1 d . .
H15A H 0.3598 0.7585 -0.0397 0.044 Uiso 1 1 d R .
H15W H 0.4160 0.7668 0.0911 0.044 Uiso 1 1 d R .
O16W O 0.48908(18) 0.62167(10) 0.6700(3) 0.0424(8) Uani 1 1 d . .
H16A H 0.4513 0.6391 0.6608 0.051 Uiso 1 1 d R .
H16B H 0.5128 0.6210 0.7641 0.051 Uiso 1 1 d R .
C16 C 0.6151(3) 0.49705(14) 1.3811(5) 0.0298(10) Uani 1 1 d . .

loop_
_atom_site_aniso_label
_atom_site_aniso_U_11
_atom_site_aniso_U_22
_atom_site_aniso_U_33
_atom_site_aniso_U_23
_atom_site_aniso_U_13
_atom_site_aniso_U_12
Cu2 0.0295(6) 0.0451(6) 0.0433(6) 0.0122(4) 0.0089(4) 0.0042(4)
Cu2B 0.0302(13) 0.0568(13) 0.0477(12) 0.0162(9) 0.0087(9) -0.0015(9)
C11 0.027(4) 0.029(3) 0.071(5) 0.011(3) 0.013(3) 0.008(3)
C12 0.035(4) 0.020(4) 0.059(4) 0.007(4) 0.019(3) 0.003(4)
C13 0.020(5) 0.014(7) 0.034(4) -0.003(5) 0.010(3) 0.011(5)
C14 0.024(4) 0.027(4) 0.051(4) 0.004(3) 0.012(3) -0.001(3)
C15 0.034(5) 0.034(5) 0.055(5) 0.002(4) 0.013(4) -0.003(3)
N6 0.022(3) 0.039(4) 0.047(4) 0.008(3) 0.013(3) 0.004(3)
C11B 0.027(4) 0.029(3) 0.071(5) 0.011(3) 0.013(3) 0.008(3)
C12B 0.035(4) 0.020(4) 0.059(4) 0.007(4) 0.019(3) 0.003(4)
C13B 0.020(5) 0.014(7) 0.034(4) -0.003(5) 0.010(3) 0.011(5)
C14B 0.024(4) 0.027(4) 0.051(4) 0.004(3) 0.012(3) -0.001(3)
C15B 0.034(5) 0.034(5) 0.055(5) 0.002(4) 0.013(4) -0.003(3)
N6B 0.022(3) 0.039(4) 0.047(4) 0.008(3) 0.013(3) 0.004(3)
C1 0.034(3) 0.041(3) 0.037(3) 0.003(2) 0.010(2) 0.001(2)
C2 0.064(4) 0.040(3) 0.047(3) 0.001(3) 0.032(3) 0.007(3)
C3 0.032(3) 0.033(3) 0.045(3) -0.001(2) 0.011(2) 0.003(2)
C4 0.021(2) 0.029(3) 0.037(3) 0.001(2) 0.005(2) -0.0005(19)
C5 0.039(3) 0.024(3) 0.127(6) 0.011(3) -0.009(3) 0.005(3)
C6 0.037(3) 0.026(3) 0.106(5) -0.002(3) -0.008(3) -0.002(2)
C7 0.027(3) 0.029(2) 0.028(2) 0.0037(18) 0.0050(19) 0.000(2)
C8 0.026(3) 0.027(2) 0.052(3) -0.002(2) -0.001(2) 0.006(2)
C9 0.028(3) 0.033(3) 0.057(3) -0.007(2) 0.002(2) 0.000(2)
C10 0.025(3) 0.043(3) 0.024(2) 0.001(2) 0.0039(19) -0.006(2)
C17 0.027(3) 0.026(2) 0.068(3) 0.003(2) 0.016(2) -0.001(2)
C18 0.021(3) 0.026(2) 0.064(3) 0.006(2) 0.010(2) 0.008(2)
C19 0.022(2) 0.028(2) 0.032(2) 0.0002(19) 0.0076(19) 0.0028(19)
C20 0.022(3) 0.027(3) 0.073(4) 0.014(2) 0.007(2) -0.005(2)
C21 0.024(3) 0.028(3) 0.086(4) 0.016(3) 0.000(3) 0.005(2)
C22 0.025(2) 0.031(2) 0.023(2) -0.0018(18) 0.0077(19) 0.002(2)
C23 0.032(3) 0.030(2) 0.035(3) 0.011(2) 0.004(2) 0.009(2)
C24 0.029(3) 0.033(3) 0.038(3) 0.010(2) 0.013(2) 0.002(2)
C25 0.025(2) 0.020(2) 0.029(2) -0.0010(17) 0.0035(19) 0.0013(18)
C26 0.027(3) 0.034(3) 0.033(2) 0.014(2) 0.009(2) 0.008(2)
C27 0.036(3) 0.038(3) 0.037(3) 0.006(2) 0.018(2) 0.002(2)
C28 0.021(2) 0.023(2) 0.030(2) -0.0022(18) 0.0063(19) -0.0002(18)
C29 0.023(3) 0.067(4) 0.045(3) 0.008(3) 0.011(2) -0.008(2)
C30 0.022(3) 0.045(3) 0.040(3) 0.015(2) 0.003(2) -0.003(2)
C31 0.018(2) 0.032(2) 0.024(2) 0.0026(18) -0.0025(18) -0.0004(18)
C32 0.025(3) 0.037(3) 0.045(3) 0.015(2) -0.001(2) -0.003(2)
C33 0.029(3) 0.055(3) 0.042(3) 0.009(2) -0.006(2) 0.007(2)
C34 0.019(2) 0.024(2) 0.034(2) 0.0017(19) -0.0019(19) -0.0042(19)
C35 0.030(3) 0.087(4) 0.036(3) 0.007(3) 0.008(2) -0.008(3)
C36 0.026(3) 0.077(4) 0.033(3) 0.007(3) -0.005(2) -0.003(3)
C37 0.024(2) 0.035(3) 0.031(2) -0.008(2) 0.006(2) -0.001(2)
C38 0.030(3) 0.039(3) 0.038(3) 0.000(2) 0.001(2) -0.002(2)
C39 0.030(3) 0.053(3) 0.040(3) -0.005(2) -0.004(2) 0.009(2)
C40 0.029(3) 0.028(2) 0.048(3) -0.011(2) 0.003(2) -0.002(2)
C41 0.048(3) 0.027(3) 0.034(3) -0.003(2) 0.005(2) 0.008(2)
C42 0.240(10) 0.027(3) 0.060(4) -0.010(3) 0.067(5) -0.006(4)
Cu1 0.0314(3) 0.0292(3) 0.0526(4) 0.0087(3) 0.0011(3) 0.0045(3)
Cu3 0.0271(3) 0.0304(3) 0.0500(4) -0.0003(3) 0.0081(3) 0.0057(2)
Cu4 0.0295(3) 0.0284(3) 0.0487(4) 0.0097(3) 0.0082(3) 0.0041(2)
Cu5 0.0168(3) 0.0985(6) 0.0681(5) 0.0042(4) -0.0010(3) 0.0015(4)
Tb1 0.01409(11) 0.02428(11) 0.02359(11) 0.00003(8) 0.00357(8) -0.00073(8)
Tb2 0.01678(11) 0.02229(11) 0.02859(12) 0.00408(8) 0.00221(8) -0.00093(8)
N1 0.038(3) 0.050(3) 0.049(3) 0.005(2) 0.012(2) 0.007(2)
N2 0.039(3) 0.043(2) 0.037(2) -0.001(2) 0.0130(19) -0.001(2)
N3 0.036(3) 0.038(2) 0.061(3) -0.010(2) 0.015(2) -0.003(2)
N4 0.032(2) 0.027(2) 0.033(2) 0.0011(16) 0.0011(17) 0.0007(17)
N5 0.025(2) 0.038(2) 0.052(3) 0.0052(19) -0.0034(19) 0.0016(18)
N7 0.016(2) 0.033(2) 0.050(2) 0.0007(18) -0.0003(17) -0.0007(17)
N8 0.027(2) 0.029(2) 0.040(2) 0.0031(17) 0.0086(18) 0.0037(16)
N9 0.020(2) 0.059(3) 0.031(2) -0.0041(19) 0.0031(17) -0.0011(19)
N10 0.018(2) 0.071(3) 0.040(2) -0.006(2) 0.0041(19) 0.003(2)
O1 0.055(2) 0.044(2) 0.051(2) -0.0014(17) -0.0063(18) -0.0234(18)
O2 0.0269(18) 0.052(2) 0.0377(18) 0.0117(16) -0.0042(15) 0.0022(16)
O3 0.036(2) 0.068(3) 0.062(2) 0.019(2) 0.0112(18) -0.0178(19)
O4 0.080(3) 0.048(2) 0.054(2) 0.0037(18) 0.018(2) 0.037(2)
O5 0.0200(16) 0.0327(17) 0.0334(16) -0.0022(13) 0.0104(13) -0.0029(13)
O6 0.0203(17) 0.0402(19) 0.0482(19) 0.0149(15) 0.0084(14) 0.0077(14)
O7 0.0303(19) 0.055(2) 0.0396(19) 0.0138(16) 0.0186(15) 0.0030(16)
O8 0.0296(19) 0.045(2) 0.058(2) 0.0226(17) 0.0117(17) 0.0115(16)
O9 0.0235(18) 0.048(2) 0.055(2) 0.0233(17) -0.0066(16) -0.0064(15)
O10 0.0260(18) 0.0417(19) 0.0355(17) 0.0038(14) 0.0036(14) -0.0114(14)
O11 0.0228(18) 0.046(2) 0.046(2) -0.0040(16) -0.0082(15) -0.0047(15)
O12 0.032(2) 0.073(3) 0.063(2) 0.012(2) 0.0149(19) -0.0073(18)
O13 0.0390(19) 0.0256(16) 0.0246(16) 0.0002(13) 0.0087(14) 0.0023(14)
O14 0.053(2) 0.0363(19) 0.0354(18) -0.0002(15) 0.0203(17) 0.0071(16)
O15W 0.0316(19) 0.0349(18) 0.0400(18) 0.0064(14) -0.0001(15) 0.0075(14)
O16W 0.048(2) 0.047(2) 0.0324(17) -0.0035(15) 0.0095(16) 0.0126(16)
C16 0.026(3) 0.035(3) 0.030(2) 0.0011(19) 0.010(2) 0.002(2)

loop_
_atom_type_symbol
_atom_type_description
_atom_type_scat_dispersion_real
_atom_type_scat_dispersion_imag
_atom_type_scat_source
C C 0.0033 0.0016 'International Tables Vol C Tables 4.2.6.8 and 6.1.1.4'
H H 0.0000 0.0000 'International Tables Vol C Tables 4.2.6.8 and 6.1.1.4'
N N 0.0061 0.0033 'International Tables Vol C Tables 4.2.6.8 and 6.1.1.4'
O O 0.0106 0.0060 'International Tables Vol C Tables 4.2.6.8 and 6.1.1.4'
Cu Cu 0.3201 1.2651 'International Tables Vol C Tables 4.2.6.8 and 6.1.1.4'
Tb Tb -0.1723 4.1537 'International Tables Vol C Tables 4.2.6.8 and 6.1.1.4'

loop_
_geom_angle_atom_site_label_1
_geom_angle_atom_site_label_2
_geom_angle_atom_site_label_3
_geom_angle
_geom_angle_site_symmetry_1
_geom_angle_site_symmetry_3
C2 Cu2 N1 137.3(2) 3_768 .
C2 Cu2 N6 118.3(2) 3_768 .
N1 Cu2 N6 102.7(2) . .
C2 Cu2B N1 131.1(2) . 3_768
C2 Cu2B N6B 120.0(5) . .
N1 Cu2B N6B 104.7(5) 3_768 .
C2 Cu2B Cu2B 125.36(19) . 3_768
N1 Cu2B Cu2B 59.74(13) 3_768 3_768
N6B Cu2B Cu2B 98.4(5) . 3_768
C12 C11 N6 124.5(7) . .
C12 C11 H11 117.8 . .
N6 C11 H11 117.8 . .
C11 C12 C13 119.3(8) . .
C11 C12 H12 120.3 . .
C13 C12 H12 120.4 . .
C14 C13 C12 118.3(9) . .
C14 C13 C16 123.1(5) . .
C12 C13 C16 118.4(9) . .
C13 C14 C15 118.0(7) . .
C13 C14 H14 121.0 . .
C15 C14 H14 121.0 . .
N6 C15 C14 124.9(8) . .
N6 C15 H15 117.6 . .
C14 C15 H15 117.6 . .
C15 N6 C11 115.0(7) . .
C15 N6 Cu2 125.4(6) . .
C11 N6 Cu2 118.9(5) . .
N6B C11B C12B 118.7(16) . .
N6B C11B H11B 120.7 . .
C12B C11B H11B 120.7 . .
C13B C12B C11B 119(2) . .
C13B C12B H12B 120.7 . .
C11B C12B H12B 120.7 . .
C12B C13B C14B 120(3) . .
C12B C13B C16 120(2) . .
C14B C13B C16 120.2(16) . .
C13B C14B C15B 118.6(17) . .
C13B C14B H14B 120.7 . .
C15B C14B H14B 120.7 . .
N6B C15B C14B 122.6(14) . .
N6B C15B H15B 118.7 . .
C14B C15B H15B 118.7 . .
C15B N6B C11B 120.7(16) . .
C15B N6B Cu2B 115.8(11) . .
C11B N6B Cu2B 120.1(14) . .
N1 C1 Cu1 154.9(4) . .
N1 C1 Cu1 130.0(4) . 3_767
Cu1 C1 Cu1 70.54(15) . 3_767
N2 C2 Cu2 167.2(5) . 3_768
N2 C2 Cu2B 155.3(5) . .
Cu2 C2 Cu2B 37.47(12) 3_768 .
N3 C3 Cu3 166.5(4) . .
N4 C4 Cu4 163.5(4) . .
N4 C4 Cu3 117.7(3) . .
Cu4 C4 Cu3 77.88(15) . .
N5 C5 C6 123.1(5) . .
N5 C5 H5 118.5 . .
C6 C5 H5 118.5 . .
C5 C6 C7 120.1(5) . .
C5 C6 H6 119.9 . .
C7 C6 H6 119.9 . .
C6 C7 C8 117.1(4) . .
C6 C7 C10 121.0(4) . .
C8 C7 C10 121.6(4) . .
C7 C8 C9 118.8(4) . .
C7 C8 H8 120.6 . .
C9 C8 H8 120.6 . .
N5 C9 C8 123.9(4) . .
N5 C9 H9 118.1 . .
C8 C9 H9 118.1 . .
O2 C10 O1 127.3(4) . .
O2 C10 C7 116.0(4) . .
O1 C10 C7 116.6(4) . .
N7 C17 C18 123.1(4) . .
N7 C17 H17 118.4 . .
C18 C17 H17 118.4 . .
C17 C18 C19 119.8(4) . .
C17 C18 H18 120.1 . .
C19 C18 H18 120.1 . .
C20 C19 C18 117.8(4) . .
C20 C19 C22 123.3(4) . .
C18 C19 C22 118.9(4) . .
C19 C20 C21 118.9(4) . .
C19 C20 H20 120.6 . .
C21 C20 H20 120.6 . .
N7 C21 C20 123.5(4) . .
N7 C21 H21 118.3 . .
C20 C21 H21 118.3 . .
O6 C22 O5 125.1(4) . .
O6 C22 C19 116.3(4) . .
O5 C22 C19 118.6(4) . .
N8 C23 C24 123.7(4) . .
N8 C23 H23 118.1 . .
C24 C23 H23 118.1 . .
C23 C24 C25 119.8(4) . .
C23 C24 H24 120.1 . .
C25 C24 H24 120.1 . .
C26 C25 C24 117.0(4) . .
C26 C25 C28 121.2(4) . .
C24 C25 C28 121.7(4) . .
C25 C26 C27 119.7(4) . .
C25 C26 H26 120.2 . .
C27 C26 H26 120.2 . .
N8 C27 C26 123.4(4) . .
N8 C27 H27 118.3 . .
C26 C27 H27 118.3 . .
O7 C28 O8 125.6(4) . .
O7 C28 C25 116.7(4) . .
O8 C28 C25 117.6(4) . .
N9 C29 C30 122.2(4) . .
N9 C29 H29 118.9 . .
C30 C29 H29 118.9 . .
C29 C30 C31 120.0(4) . .
C29 C30 H30 120.0 . .
C31 C30 H30 120.0 . .
C32 C31 C30 117.3(4) . .
C32 C31 C34 121.7(4) . .
C30 C31 C34 121.0(4) . .
C33 C32 C31 119.7(4) . .
C33 C32 H32 120.2 . .
C31 C32 H32 120.2 . .
N9 C33 C32 123.3(4) . .
N9 C33 H33 118.4 . .
C32 C33 H33 118.4 . .
O10 C34 O9 126.4(4) . .
O10 C34 C31 116.3(4) . .
O9 C34 C31 117.3(4) . .
N10 C35 C36 123.4(5) . .
N10 C35 H35 118.3 . .
C36 C35 H35 118.3 . .
C35 C36 C37 119.7(5) . .
C35 C36 H36 120.1 . .
C37 C36 H36 120.1 . .
C38 C37 C36 117.4(4) . .
C38 C37 C40 121.7(4) . .
C36 C37 C40 120.9(4) . .
C39 C38 C37 119.8(5) . .
C39 C38 H38 120.1 . .
C37 C38 H38 120.1 . .
N10 C39 C38 123.5(4) . .
N10 C39 H39 118.3 . .
C38 C39 H39 118.3 . .
O12 C40 O11 127.5(5) . .
O12 C40 C37 116.8(4) . .
O11 C40 C37 115.7(4) . .
O14 C41 O13 121.4(4) . .
O14 C41 C42 118.9(4) . .
O13 C41 C42 119.8(5) . .
O14 C41 Tb1 59.3(2) . .
O13 C41 Tb1 63.8(2) . .
C42 C41 Tb1 165.4(4) . .
C41 C42 H42A 109.5 . .
C41 C42 H42B 109.5 . .
H42A C42 H42B 109.5 . .
C41 C42 H42C 109.5 . .
H42A C42 H42C 109.5 . .
H42B C42 H42C 109.5 . .
N4 Cu1 C1 134.24(18) . .
N4 Cu1 N5 102.23(15) . .
C1 Cu1 N5 105.23(18) . .
N4 Cu1 C1 101.14(16) . 3_767
C1 Cu1 C1 109.46(15) . 3_767
N5 Cu1 C1 99.47(16) . 3_767
N4 Cu1 Cu1 136.40(12) . 3_767
C1 Cu1 Cu1 62.28(14) . 3_767
N5 Cu1 Cu1 111.03(11) . 3_767
C1 Cu1 Cu1 47.18(12) 3_767 3_767
C3 Cu3 N2 120.79(18) . .
C3 Cu3 N7 113.54(17) . 1_656
N2 Cu3 N7 99.36(15) . 1_656
C3 Cu3 C4 130.23(18) . .
N2 Cu3 C4 92.38(15) . .
N7 Cu3 C4 93.83(15) 1_656 .
C3 Cu3 Cu4 87.11(15) . .
N2 Cu3 Cu4 128.45(11) . .
N7 Cu3 Cu4 107.84(11) 1_656 .
C4 Cu3 Cu4 43.97(11) . .
C4 Cu4 N3 141.97(18) . 4_575
C4 Cu4 N8 114.00(16) . .
N3 Cu4 N8 101.79(15) 4_575 .
C4 Cu4 Cu3 58.14(13) . .
N3 Cu4 Cu3 122.68(13) 4_575 .
N8 Cu4 Cu3 108.40(10) . .
C4 Cu4 Cu5 68.62(13) . .
N3 Cu4 Cu5 82.41(12) 4_575 .
N8 Cu4 Cu5 121.19(10) . .
Cu3 Cu4 Cu5 117.99(3) . .
N10 Cu5 N9 168.56(19) 1_656 .
N10 Cu5 Cu4 102.17(12) 1_656 .
N9 Cu5 Cu4 76.05(11) . .
O7 Tb1 O8 77.15(12) 1_554 4_575
O7 Tb1 O5 157.33(11) 1_554 .
O8 Tb1 O5 87.01(10) 4_575 .
O7 Tb1 O11 98.33(11) 1_554 .
O8 Tb1 O11 141.08(11) 4_575 .
O5 Tb1 O11 83.80(10) . .
O7 Tb1 O9 89.27(11) 1_554 .
O8 Tb1 O9 71.43(11) 4_575 .
O5 Tb1 O9 101.07(11) . .
O11 Tb1 O9 147.48(11) . .
O7 Tb1 O14 73.11(11) 1_554 .
O8 Tb1 O14 136.69(11) 4_575 .
O5 Tb1 O14 128.65(10) . .
O11 Tb1 O14 74.78(11) . .
O9 Tb1 O14 77.37(12) . .
O7 Tb1 O15W 80.64(10) 1_554 .
O8 Tb1 O15W 69.87(11) 4_575 .
O5 Tb1 O15W 78.70(10) . .
O11 Tb1 O15W 71.25(10) . .
O9 Tb1 O15W 141.27(11) . .
O14 Tb1 O15W 132.98(10) . .
O7 Tb1 O13 125.19(10) 1_554 .
O8 Tb1 O13 137.95(11) 4_575 .
O5 Tb1 O13 77.34(9) . .
O11 Tb1 O13 76.17(10) . .
O9 Tb1 O13 73.68(10) . .
O14 Tb1 O13 52.59(9) . .
O15W Tb1 O13 141.18(10) . .
O7 Tb1 C41 99.24(13) 1_554 .
O8 Tb1 C41 148.76(13) 4_575 .
O5 Tb1 C41 102.65(12) . .
O11 Tb1 C41 70.05(12) . .
O9 Tb1 C41 77.54(13) . .
O14 Tb1 C41 26.13(11) . .
O15W Tb1 C41 140.85(12) . .
O13 Tb1 C41 26.93(11) . .
O10 Tb2 O3 146.18(11) . 3_667
O10 Tb2 O6 99.09(10) . .
O3 Tb2 O6 83.81(11) 3_667 .
O10 Tb2 O1 142.87(11) . 3_666
O3 Tb2 O1 70.90(13) 3_667 3_666
O6 Tb2 O1 83.81(12) . 3_666
O10 Tb2 O2 81.57(10) . .
O3 Tb2 O2 75.47(11) 3_667 .
O6 Tb2 O2 140.31(11) . .
O1 Tb2 O2 119.22(11) 3_666 .
O10 Tb2 O4 77.73(12) . 1_554
O3 Tb2 O4 118.23(13) 3_667 1_554
O6 Tb2 O4 145.03(11) . 1_554
O1 Tb2 O4 79.22(14) 3_666 1_554
O2 Tb2 O4 74.28(12) . 1_554
O10 Tb2 O16W 73.52(10) . .
O3 Tb2 O16W 75.97(12) 3_667 .
O6 Tb2 O16W 70.15(10) . .
O1 Tb2 O16W 139.65(12) 3_666 .
O2 Tb2 O16W 72.14(11) . .
O4 Tb2 O16W 138.27(12) 1_554 .
O10 Tb2 O13 71.27(10) . .
O3 Tb2 O13 138.65(11) 3_667 .
O6 Tb2 O13 69.12(10) . .
O1 Tb2 O13 75.48(10) 3_666 .
O2 Tb2 O13 143.97(10) . .
O4 Tb2 O13 77.09(10) 1_554 .
O16W Tb2 O13 119.70(9) . .
C1 N1 Cu2 154.7(4) . .
C1 N1 Cu2B 167.4(4) . 3_768
Cu2 N1 Cu2B 36.64(10) . 3_768
C2 N2 Cu3 167.7(4) . .
C3 N3 Cu4 171.1(4) . 4_576
C4 N4 Cu1 163.1(4) . .
C9 N5 C5 116.4(4) . .
C9 N5 Cu1 122.0(3) . .
C5 N5 Cu1 120.2(3) . .
C17 N7 C21 116.8(4) . .
C17 N7 Cu3 118.0(3) . 1_454
C21 N7 Cu3 124.4(3) . 1_454
C27 N8 C23 116.4(4) . .
C27 N8 Cu4 120.6(3) . .
C23 N8 Cu4 123.0(3) . .
C33 N9 C29 117.5(4) . .
C33 N9 Cu5 124.0(3) . .
C29 N9 Cu5 118.6(3) . .
C39 N10 C35 116.2(4) . .
C39 N10 Cu5 120.1(3) . 1_454
C35 N10 Cu5 123.6(4) . 1_454
C10 O1 Tb2 146.8(3) . 3_666
C10 O2 Tb2 142.9(3) . .
C16 O3 Tb2 154.4(3) . 3_667
C16 O4 Tb2 134.7(3) . 1_556
C22 O5 Tb1 129.2(2) . .
C22 O6 Tb2 143.8(3) . .
C28 O7 Tb1 172.0(3) . 1_556
C28 O8 Tb1 156.3(3) . 4_576
C34 O9 Tb1 135.8(3) . .
C34 O10 Tb2 146.3(3) . .
C40 O11 Tb1 134.5(3) . .
C41 O13 Tb2 137.6(3) . .
C41 O13 Tb1 89.3(2) . .
Tb2 O13 Tb1 127.68(11) . .
C41 O14 Tb1 94.5(3) . .
Tb1 O15W H15A 151.5 . .
Tb1 O15W H15W 100.8 . .
H15A O15W H15W 107.7 . .
Tb2 O16W H16A 118.9 . .
Tb2 O16W H16B 131.9 . .
H16A O16W H16B 107.7 . .
O3 C16 O4 127.0(5) . .
O3 C16 C13B 129.1(8) . .
O4 C16 C13B 103.9(8) . .
O3 C16 C13 111.4(5) . .
O4 C16 C13 121.4(5) . .
C13B C16 C13 17.7(9) . .

loop_
_geom_bond_atom_site_label_1
_geom_bond_atom_site_label_2
_geom_bond_distance
_geom_bond_site_symmetry_2
Cu2 C2 1.922(5) 3_768
Cu2 N1 1.925(4) .
Cu2 N6 2.106(6) .
Cu2B C2 1.931(6) .
Cu2B N1 2.005(5) 3_768
Cu2B N6B 2.144(16) .
Cu2B Cu2B 3.027(4) 3_768
C11 C12 1.347(10) .
C11 N6 1.355(9) .
C11 H11 0.9300 .
C12 C13 1.397(9) .
C12 H12 0.9300 .
C13 C14 1.364(15) .
C13 C16 1.559(13) .
C14 C15 1.398(12) .
C14 H14 0.9300 .
C15 N6 1.329(12) .
C15 H15 0.9300 .
C11B N6B 1.38(2) .
C11B C12B 1.46(2) .
C11B H11B 0.9300 .
C12B C13B 1.35(2) .
C12B H12B 0.9300 .
C13B C14B 1.40(3) .
C13B C16 1.40(3) .
C14B C15B 1.400(18) .
C14B H14B 0.9300 .
C15B N6B 1.30(2) .
C15B H15B 0.9300 .
C1 N1 1.127(5) .
C1 Cu1 1.947(5) .
C1 Cu1 2.350(5) 3_767
C2 N2 1.141(6) .
C2 Cu2 1.922(5) 3_768
C3 N3 1.154(5) .
C3 Cu3 1.882(5) .
C4 N4 1.138(5) .
C4 Cu4 1.902(4) .
C4 Cu3 2.326(4) .
C5 N5 1.340(6) .
C5 C6 1.363(7) .
C5 H5 0.9300 .
C6 C7 1.367(6) .
C6 H6 0.9300 .
C7 C8 1.374(6) .
C7 C10 1.507(6) .
C8 C9 1.386(6) .
C8 H8 0.9300 .
C9 N5 1.310(6) .
C9 H9 0.9300 .
C10 O2 1.243(5) .
C10 O1 1.251(5) .
C17 N7 1.330(5) .
C17 C18 1.367(6) .
C17 H17 0.9300 .
C18 C19 1.379(6) .
C18 H18 0.9300 .
C19 C20 1.370(6) .
C19 C22 1.502(6) .
C20 C21 1.382(6) .
C20 H20 0.9300 .
C21 N7 1.335(6) .
C21 H21 0.9300 .
C22 O6 1.243(5) .
C22 O5 1.269(5) .
C23 N8 1.342(5) .
C23 C24 1.370(6) .
C23 H23 0.9300 .
C24 C25 1.383(5) .
C24 H24 0.9300 .
C25 C26 1.381(6) .
C25 C28 1.511(6) .
C26 C27 1.385(6) .
C26 H26 0.9300 .
C27 N8 1.332(5) .
C27 H27 0.9300 .
C28 O7 1.228(5) .
C28 O8 1.239(5) .
C29 N9 1.343(6) .
C29 C30 1.376(6) .
C29 H29 0.9300 .
C30 C31 1.381(6) .
C30 H30 0.9300 .
C31 C32 1.375(5) .
C31 C34 1.508(5) .
C32 C33 1.372(6) .
C32 H32 0.9300 .
C33 N9 1.327(6) .
C33 H33 0.9300 .
C34 O10 1.245(5) .
C34 O9 1.247(5) .
C35 N10 1.344(6) .
C35 C36 1.371(6) .
C35 H35 0.9300 .
C36 C37 1.382(6) .
C36 H36 0.9300 .
C37 C38 1.374(6) .
C37 C40 1.524(6) .
C38 C39 1.372(6) .
C38 H38 0.9300 .
C39 N10 1.344(6) .
C39 H39 0.9300 .
C40 O12 1.242(5) .
C40 O11 1.253(5) .
C41 O14 1.243(5) .
C41 O13 1.274(5) .
C41 C42 1.493(7) .
C41 Tb1 2.813(4) .
C42 H42A 0.9600 .
C42 H42B 0.9600 .
C42 H42C 0.9600 .
Cu1 N4 1.938(4) .
Cu1 N5 2.111(4) .
Cu1 C1 2.350(5) 3_767
Cu1 Cu1 2.5029(11) 3_767
Cu3 N2 1.988(4) .
Cu3 N7 2.098(4) 1_656
Cu3 Cu4 2.6777(8) .
Cu4 N3 1.919(4) 4_575
Cu4 N8 2.104(4) .
Cu4 Cu5 3.0071(10) .
Cu5 N10 1.907(4) 1_656
Cu5 N9 1.909(4) .
Tb1 O7 2.251(3) 1_554
Tb1 O8 2.332(3) 4_575
Tb1 O5 2.340(3) .
Tb1 O11 2.340(3) .
Tb1 O9 2.356(3) .
Tb1 O14 2.427(3) .
Tb1 O15W 2.491(3) .
Tb1 O13 2.524(3) .
Tb2 O10 2.319(3) .
Tb2 O3 2.343(3) 3_667
Tb2 O6 2.345(3) .
Tb2 O1 2.348(3) 3_666
Tb2 O2 2.354(3) .
Tb2 O4 2.377(3) 1_554
Tb2 O16W 2.460(3) .
Tb2 O13 2.524(3) .
N1 Cu2B 2.005(5) 3_768
N3 Cu4 1.919(4) 4_576
N7 Cu3 2.098(3) 1_454
N10 Cu5 1.907(4) 1_454
O1 Tb2 2.348(3) 3_666
O3 C16 1.232(5) .
O3 Tb2 2.343(3) 3_667
O4 C16 1.239(5) .
O4 Tb2 2.377(3) 1_556
O7 Tb1 2.251(3) 1_556
O8 Tb1 2.333(3) 4_576
O15W H15A 0.8508 .
O15W H15W 0.8509 .
O16W H16A 0.8511 .
O16W H16B 0.8505 .
